data_4329637
loop_
_publ_author_name
'Jessica C. Avery'
'Margaret A. Hanson'
'Rolfe H. Herber'
'Kamila J. Bladek'
'Paul A. Rupar'
'Israel Nowik'
'Yining Huang'
'Kim M. Baines'

_publ_contact_author_address
;Dept of Chemistry
The University of Western Ontario
London ON
N6A 5B7
;
_publ_contact_author_email kbaines2@uwo.ca
_publ_contact_author_name 'K. M. Baines'
_publ_section_title
;
 Cationic Cryptand Complexes of Tin(II)
;
_journal_name_full 'Inorganic Chemistry'
_journal_page_first 7306
_journal_page_last 7316
_journal_paper_doi 10.1021/ic3006713
_journal_volume 51
_journal_year 2012
_chemical_formula_moiety 'C18 H36 Br N2 O6 Sn, Br3 Sn'
_chemical_formula_sum 'C18 H36 Br4 N2 O6 Sn2'
_chemical_formula_weight 933.51
_chemical_melting_point 449(2)
_chemical_name_systematic
; 
 ? 
;
_space_group_IT_number 4
_symmetry_cell_setting monoclinic
_symmetry_space_group_name_Hall 'P 2yb'
_symmetry_space_group_name_H-M 'P 1 21 1'
_atom_sites_solution_hydrogens geom
_atom_sites_solution_primary direct
_atom_sites_solution_secondary difmap
_audit_creation_method SHELXL-97
_cell_angle_alpha 90.00
_cell_angle_beta 90.21(3)
_cell_angle_gamma 90.00
_cell_formula_units_Z 2
_cell_length_a 8.4816(17)
_cell_length_b 11.541(2)
_cell_length_c 14.656(3)
_cell_measurement_reflns_used 15837
_cell_measurement_temperature 150(2)
_cell_measurement_theta_max 27.48
_cell_measurement_theta_min 1.00
_cell_volume 1434.6(5)
_computing_cell_refinement 'Bruker XSCANS'
_computing_data_collection 'Bruker XSCANS'
_computing_data_reduction 'Bruker SHELXTL'
_computing_molecular_graphics 'Bruker SHELXTL'
_computing_publication_material 'Bruker SHELXTL'
_computing_structure_refinement 'SHELXL-97 (Sheldrick, 2008)'
_computing_structure_solution 'SHELXS-97 (Sheldrick, 2008)'
_diffrn_ambient_temperature 150(2)
_diffrn_measured_fraction_theta_full 0.999
_diffrn_measured_fraction_theta_max 0.999
_diffrn_measurement_device_type 'Bruker P4'
_diffrn_measurement_method '\w scans'
_diffrn_radiation_monochromator graphite
_diffrn_radiation_source 'fine-focus sealed tube'
_diffrn_radiation_type MoK\a
_diffrn_radiation_wavelength 0.71073
_diffrn_reflns_av_R_equivalents 0.0277
_diffrn_reflns_av_sigmaI/netI 0.0379
_diffrn_reflns_limit_h_max 10
_diffrn_reflns_limit_h_min -11
_diffrn_reflns_limit_k_max 14
_diffrn_reflns_limit_k_min -14
_diffrn_reflns_limit_l_max 19
_diffrn_reflns_limit_l_min -19
_diffrn_reflns_number 11536
_diffrn_reflns_theta_full 27.48
_diffrn_reflns_theta_max 27.48
_diffrn_reflns_theta_min 1.39
_exptl_absorpt_coefficient_mu 7.345
_exptl_absorpt_correction_T_max 0.3682
_exptl_absorpt_correction_T_min 0.2092
_exptl_absorpt_correction_type multi-scan
_exptl_absorpt_process_details DENZO-SMN
_exptl_crystal_colour colourless
_exptl_crystal_density_diffrn 2.161
_exptl_crystal_description block
_exptl_crystal_F_000 892
_exptl_crystal_size_max 0.31
_exptl_crystal_size_mid 0.22
_exptl_crystal_size_min 0.17
_refine_diff_density_max 1.228
_refine_diff_density_min -1.659
_refine_diff_density_rms 0.217
_refine_ls_abs_structure_details 'Flack H D (1983), Acta Cryst. A39, 876-881, 2932 Friedel pairs'
_refine_ls_abs_structure_Flack 0.00(3)
_refine_ls_extinction_method none
_refine_ls_goodness_of_fit_ref 1.105
_refine_ls_hydrogen_treatment constr
_refine_ls_matrix_type full
_refine_ls_number_parameters 290
_refine_ls_number_reflns 6366
_refine_ls_number_restraints 1
_refine_ls_restrained_S_all 1.105
_refine_ls_R_factor_all 0.0416
_refine_ls_R_factor_gt 0.0373
_refine_ls_shift/su_max 0.001
_refine_ls_shift/su_mean 0.000
_refine_ls_structure_factor_coef Fsqd
_refine_ls_weighting_details 'calc w=1/[\s^2^(Fo^2^)+(0.0717P)^2^+2.0829P] where P=(Fo^2^+2Fc^2^)/3'
_refine_ls_weighting_scheme calc
_refine_ls_wR_factor_gt 0.0953
_refine_ls_wR_factor_ref 0.1129
_reflns_number_gt 6021
_reflns_number_total 6366
_reflns_threshold_expression >2sigma(I)
_cod_data_source_file ic3006713_si_002_2.cif
_cod_data_source_block 09129b
_cod_original_sg_symbol_Hall P2yb
_cod_database_code 4329637

loop_
_symmetry_equiv_pos_as_xyz
'x, y, z'
'-x, y+1/2, -z'

loop_
_atom_site_label
_atom_site_type_symbol
_atom_site_fract_x
_atom_site_fract_y
_atom_site_fract_z
_atom_site_U_iso_or_equiv
_atom_site_adp_type
_atom_site_occupancy
_atom_site_symmetry_multiplicity
_atom_site_calc_flag
_atom_site_refinement_flags
Sn1 Sn 0.92693(5) 0.51917(4) 0.60849(3) 0.02842(13) Uani 1 1 d .
Sn2 Sn 0.50351(5) 0.99214(4) 0.80379(3) 0.02056(11) Uani 1 1 d .
Br1 Br 0.61998(9) 0.52250(8) 0.62632(5) 0.03657(19) Uani 1 1 d .
Br2 Br 0.93500(10) 0.29816(7) 0.57244(6) 0.03596(19) Uani 1 1 d .
Br3 Br 0.99508(9) 0.49883(7) 0.78252(5) 0.03352(17) Uani 1 1 d .
Br4 Br 0.29517(8) 0.98417(7) 0.94140(5) 0.02815(15) Uani 1 1 d .
O1 O 0.5107(6) 1.2317(5) 0.8134(4) 0.0274(11) Uani 1 1 d .
O5 O 0.2828(6) 0.8698(4) 0.7229(3) 0.0251(10) Uani 1 1 d .
O2 O 0.7374(6) 1.1293(4) 0.9096(4) 0.0265(11) Uani 1 1 d .
O4 O 0.7962(6) 0.9004(5) 0.7120(3) 0.0238(10) Uani 1 1 d .
O3 O 0.5587(5) 1.0290(5) 0.6129(3) 0.0251(10) Uani 1 1 d .
O6 O 0.4947(6) 0.7591(5) 0.8249(4) 0.0250(10) Uani 1 1 d .
N1 N 0.2896(7) 1.1229(5) 0.7029(4) 0.0217(12) Uani 1 1 d .
N2 N 0.7496(7) 0.8716(5) 0.9106(4) 0.0225(12) Uani 1 1 d .
C4 C 0.7828(9) 1.2235(7) 0.8532(6) 0.0312(16) Uani 1 1 d .
H4A H 0.8176 1.1948 0.7944 0.037 Uiso 1 1 calc R
H4B H 0.8694 1.2654 0.8812 0.037 Uiso 1 1 calc R
C3 C 0.6446(8) 1.3022(6) 0.8408(5) 0.0264(15) Uani 1 1 d .
H3A H 0.6217 1.3421 0.8975 0.032 Uiso 1 1 calc R
H3B H 0.6671 1.3597 0.7944 0.032 Uiso 1 1 calc R
C2 C 0.3811(9) 1.3008(7) 0.7832(5) 0.0270(15) Uani 1 1 d .
H2A H 0.4097 1.3433 0.7287 0.032 Uiso 1 1 calc R
H2B H 0.3524 1.3561 0.8302 0.032 Uiso 1 1 calc R
C1 C 0.2427(8) 1.2203(6) 0.7631(5) 0.0228(13) Uani 1 1 d .
H1A H 0.2023 1.1895 0.8200 0.027 Uiso 1 1 calc R
H1B H 0.1588 1.2641 0.7340 0.027 Uiso 1 1 calc R
C13 C 0.1509(8) 1.0459(6) 0.6883(5) 0.0250(14) Uani 1 1 d .
H13A H 0.0783 1.0827 0.6460 0.030 Uiso 1 1 calc R
H13B H 0.0965 1.0352 0.7458 0.030 Uiso 1 1 calc R
C14 C 0.1981(8) 0.9290(6) 0.6511(5) 0.0251(14) Uani 1 1 d .
H14A H 0.1053 0.8851 0.6334 0.030 Uiso 1 1 calc R
H14B H 0.2648 0.9384 0.5980 0.030 Uiso 1 1 calc R
C15 C 0.3156(8) 0.7515(6) 0.7008(5) 0.0272(15) Uani 1 1 d .
H15A H 0.3997 0.7469 0.6563 0.033 Uiso 1 1 calc R
H15B H 0.2225 0.7144 0.6756 0.033 Uiso 1 1 calc R
C5 C 0.8708(8) 1.0644(7) 0.9409(5) 0.0271(15) Uani 1 1 d .
H5A H 0.9269 1.1080 0.9874 0.033 Uiso 1 1 calc R
H5B H 0.9423 1.0506 0.8906 0.033 Uiso 1 1 calc R
C6 C 0.8160(9) 0.9514(7) 0.9794(5) 0.0286(15) Uani 1 1 d .
H6A H 0.9043 0.9137 1.0094 0.034 Uiso 1 1 calc R
H6B H 0.7366 0.9665 1.0253 0.034 Uiso 1 1 calc R
C12 C 0.8801(8) 0.8187(7) 0.8563(5) 0.0263(14) Uani 1 1 d .
H12A H 0.9109 0.7463 0.8849 0.032 Uiso 1 1 calc R
H12B H 0.9704 0.8701 0.8582 0.032 Uiso 1 1 calc R
C11 C 0.8378(8) 0.7951(6) 0.7576(5) 0.0244(14) Uani 1 1 d .
H11A H 0.9269 0.7596 0.7271 0.029 Uiso 1 1 calc R
H11B H 0.7499 0.7415 0.7548 0.029 Uiso 1 1 calc R
C10 C 0.7545(8) 0.8801(7) 0.6192(5) 0.0278(15) Uani 1 1 d .
H10A H 0.6673 0.8258 0.6158 0.033 Uiso 1 1 calc R
H10B H 0.8433 0.8473 0.5867 0.033 Uiso 1 1 calc R
C9 C 0.7071(7) 0.9954(8) 0.5764(5) 0.0302(15) Uani 1 1 d .
H9A H 0.7859 1.0538 0.5900 0.036 Uiso 1 1 calc R
H9B H 0.6993 0.9874 0.5107 0.036 Uiso 1 1 calc R
C8 C 0.5245(8) 1.1494(7) 0.5983(5) 0.0269(14) Uani 1 1 d .
H8A H 0.5532 1.1720 0.5368 0.032 Uiso 1 1 calc R
H8B H 0.5834 1.1969 0.6411 0.032 Uiso 1 1 calc R
C7 C 0.3481(8) 1.1649(7) 0.6127(4) 0.0234(14) Uani 1 1 d .
H7A H 0.3227 1.2465 0.6068 0.028 Uiso 1 1 calc R
H7B H 0.2923 1.1238 0.5648 0.028 Uiso 1 1 calc R
C16 C 0.3646(9) 0.6928(6) 0.7887(6) 0.0303(16) Uani 1 1 d .
H16A H 0.2777 0.6920 0.8315 0.036 Uiso 1 1 calc R
H16B H 0.3968 0.6136 0.7771 0.036 Uiso 1 1 calc R
C17 C 0.5757(8) 0.6962(7) 0.8964(5) 0.0293(16) Uani 1 1 d .
H17A H 0.6524 0.6437 0.8701 0.035 Uiso 1 1 calc R
H17C H 0.5009 0.6511 0.9315 0.035 Uiso 1 1 calc R
C18 C 0.6584(9) 0.7840(7) 0.9580(5) 0.0300(16) Uani 1 1 d .
H18C H 0.5795 0.8225 0.9949 0.036 Uiso 1 1 calc R
H18A H 0.7282 0.7424 0.9991 0.036 Uiso 1 1 calc R

loop_
_atom_site_aniso_label
_atom_site_aniso_U_11
_atom_site_aniso_U_22
_atom_site_aniso_U_33
_atom_site_aniso_U_23
_atom_site_aniso_U_13
_atom_site_aniso_U_12
Sn1 0.0282(2) 0.0261(3) 0.0310(3) 0.00745(19) 0.00450(18) -0.00057(18)
Sn2 0.01858(18) 0.0222(2) 0.0209(2) -0.00131(18) 0.00243(14) -0.00062(17)
Br1 0.0315(3) 0.0431(5) 0.0352(4) 0.0066(3) 0.0030(3) 0.0093(3)
Br2 0.0376(4) 0.0329(4) 0.0374(4) 0.0018(3) -0.0001(3) 0.0066(3)
Br3 0.0376(3) 0.0264(4) 0.0366(4) 0.0004(3) -0.0076(3) 0.0010(3)
Br4 0.0289(3) 0.0301(4) 0.0255(3) -0.0001(3) 0.0048(2) 0.0017(3)
O1 0.025(3) 0.020(3) 0.037(3) 0.001(2) -0.003(2) 0.0021(19)
O5 0.028(3) 0.022(2) 0.025(2) -0.002(2) -0.002(2) 0.0039(19)
O2 0.021(2) 0.024(3) 0.034(3) 0.002(2) -0.002(2) 0.0004(19)
O4 0.021(2) 0.025(2) 0.025(3) -0.0027(19) -0.0006(19) 0.0049(18)
O3 0.018(2) 0.031(3) 0.027(2) 0.005(2) 0.0079(17) 0.0042(19)
O6 0.020(2) 0.026(3) 0.029(3) 0.004(2) -0.0029(19) -0.0029(19)
N1 0.020(3) 0.022(3) 0.023(3) 0.001(2) 0.004(2) -0.001(2)
N2 0.024(3) 0.026(3) 0.018(3) -0.002(2) 0.002(2) 0.004(2)
C4 0.025(4) 0.030(4) 0.039(4) 0.007(3) 0.001(3) -0.009(3)
C3 0.028(4) 0.019(3) 0.033(4) -0.001(3) 0.003(3) -0.008(3)
C2 0.031(4) 0.025(4) 0.026(4) 0.003(3) 0.001(3) 0.007(3)
C1 0.024(3) 0.024(3) 0.020(3) 0.001(3) 0.004(2) 0.008(3)
C13 0.016(3) 0.034(4) 0.025(3) 0.000(3) 0.001(2) -0.003(3)
C14 0.020(3) 0.029(4) 0.026(4) 0.000(3) -0.004(3) -0.004(3)
C15 0.023(3) 0.022(3) 0.037(4) -0.010(3) -0.003(3) 0.001(3)
C5 0.021(3) 0.026(4) 0.034(4) -0.007(3) -0.009(3) 0.002(3)
C6 0.033(4) 0.029(4) 0.023(4) 0.002(3) -0.010(3) 0.000(3)
C12 0.021(3) 0.025(4) 0.033(4) 0.002(3) -0.003(3) 0.005(3)
C11 0.022(3) 0.020(3) 0.031(4) 0.001(3) 0.006(3) 0.005(3)
C10 0.019(3) 0.039(4) 0.025(4) -0.002(3) 0.005(3) 0.002(3)
C9 0.021(3) 0.047(4) 0.023(3) 0.002(3) 0.009(2) 0.007(3)
C8 0.023(3) 0.026(4) 0.032(4) 0.003(3) 0.003(3) -0.002(3)
C7 0.021(3) 0.031(4) 0.019(3) 0.006(3) 0.002(2) 0.007(3)
C16 0.026(4) 0.018(4) 0.047(5) 0.001(3) 0.003(3) -0.005(3)
C17 0.029(4) 0.019(3) 0.040(4) 0.008(3) -0.003(3) 0.001(3)
C18 0.032(4) 0.033(4) 0.025(4) 0.008(3) -0.001(3) -0.002(3)

loop_
_atom_type_symbol
_atom_type_description
_atom_type_scat_dispersion_real
_atom_type_scat_dispersion_imag
_atom_type_scat_source
C C 0.0033 0.0016 'International Tables Vol C Tables 4.2.6.8 and 6.1.1.4'
H H 0.0000 0.0000 'International Tables Vol C Tables 4.2.6.8 and 6.1.1.4'
N N 0.0061 0.0033 'International Tables Vol C Tables 4.2.6.8 and 6.1.1.4'
O O 0.0106 0.0060 'International Tables Vol C Tables 4.2.6.8 and 6.1.1.4'
Br Br -0.2901 2.4595 'International Tables Vol C Tables 4.2.6.8 and 6.1.1.4'
Sn Sn -0.6537 1.4246 'International Tables Vol C Tables 4.2.6.8 and 6.1.1.4'

loop_
_geom_angle_atom_site_label_1
_geom_angle_atom_site_label_2
_geom_angle_atom_site_label_3
_geom_angle
Br2 Sn1 Br1 93.52(3)
Br2 Sn1 Br3 95.95(3)
Br1 Sn1 Br3 96.88(4)
C2 O1 C3 111.9(6)
C15 O5 C14 112.6(5)
C4 O2 C5 111.8(6)
C10 O4 C11 111.5(6)
C9 O3 C8 112.7(6)
C16 O6 C17 111.2(6)
C1 N1 C13 108.9(5)
C1 N1 C7 111.8(5)
C13 N1 C7 109.4(5)
C18 N2 C6 108.0(6)
C18 N2 C12 111.5(6)
C6 N2 C12 109.7(6)
O2 C4 C3 108.8(6)
O2 C4 H4A 109.9
C3 C4 H4A 109.9
O2 C4 H4B 109.9
C3 C4 H4B 109.9
H4A C4 H4B 108.3
O1 C3 C4 107.8(6)
O1 C3 H3A 110.2
C4 C3 H3A 110.2
O1 C3 H3B 110.2
C4 C3 H3B 110.2
H3A C3 H3B 108.5
O1 C2 C1 108.1(6)
O1 C2 H2A 110.1
C1 C2 H2A 110.1
O1 C2 H2B 110.1
C1 C2 H2B 110.1
H2A C2 H2B 108.4
N1 C1 C2 111.6(5)
N1 C1 H1A 109.3
C2 C1 H1A 109.3
N1 C1 H1B 109.3
C2 C1 H1B 109.3
H1A C1 H1B 108.0
N1 C13 C14 112.0(5)
N1 C13 H13A 109.2
C14 C13 H13A 109.2
N1 C13 H13B 109.2
C14 C13 H13B 109.2
H13A C13 H13B 107.9
O5 C14 C13 106.9(6)
O5 C14 H14A 110.3
C13 C14 H14A 110.3
O5 C14 H14B 110.3
C13 C14 H14B 110.3
H14A C14 H14B 108.6
O5 C15 C16 106.7(6)
O5 C15 H15A 110.4
C16 C15 H15A 110.4
O5 C15 H15B 110.4
C16 C15 H15B 110.4
H15A C15 H15B 108.6
O2 C5 C6 109.4(6)
O2 C5 H5A 109.8
C6 C5 H5A 109.8
O2 C5 H5B 109.8
C6 C5 H5B 109.8
H5A C5 H5B 108.3
N2 C6 C5 113.8(6)
N2 C6 H6A 108.8
C5 C6 H6A 108.8
N2 C6 H6B 108.8
C5 C6 H6B 108.8
H6A C6 H6B 107.7
N2 C12 C11 114.1(5)
N2 C12 H12A 108.7
C11 C12 H12A 108.7
N2 C12 H12B 108.7
C11 C12 H12B 108.7
H12A C12 H12B 107.6
O4 C11 C12 110.6(6)
O4 C11 H11A 109.5
C12 C11 H11A 109.5
O4 C11 H11B 109.5
C12 C11 H11B 109.5
H11A C11 H11B 108.1
O4 C10 C9 108.3(6)
O4 C10 H10A 110.0
C9 C10 H10A 110.0
O4 C10 H10B 110.0
C9 C10 H10B 110.0
H10A C10 H10B 108.4
O3 C9 C10 108.4(6)
O3 C9 H9A 110.0
C10 C9 H9A 110.0
O3 C9 H9B 110.0
C10 C9 H9B 110.0
H9A C9 H9B 108.4
O3 C8 C7 106.9(6)
O3 C8 H8A 110.3
C7 C8 H8A 110.3
O3 C8 H8B 110.3
C7 C8 H8B 110.3
H8A C8 H8B 108.6
N1 C7 C8 114.5(5)
N1 C7 H7A 108.6
C8 C7 H7A 108.6
N1 C7 H7B 108.6
C8 C7 H7B 108.6
H7A C7 H7B 107.6
O6 C16 C15 106.5(6)
O6 C16 H16A 110.4
C15 C16 H16A 110.4
O6 C16 H16B 110.4
C15 C16 H16B 110.4
H16A C16 H16B 108.6
O6 C17 C18 108.2(6)
O6 C17 H17A 110.1
C18 C17 H17A 110.1
O6 C17 H17C 110.1
C18 C17 H17C 110.1
H17A C17 H17C 108.4
N2 C18 C17 115.0(6)
N2 C18 H18C 108.5
C17 C18 H18C 108.5
N2 C18 H18A 108.5
C17 C18 H18A 108.5
H18C C18 H18A 107.5

loop_
_geom_bond_atom_site_label_1
_geom_bond_atom_site_label_2
_geom_bond_distance
Sn1 Br2 2.6058(11)
Sn1 Br1 2.6178(10)
Sn1 Br3 2.6238(11)
Sn2 Br4 2.6879(11)
O1 C2 1.427(9)
O1 C3 1.453(8)
O5 C15 1.431(9)
O5 C14 1.444(9)
O2 C4 1.420(9)
O2 C5 1.430(8)
O4 C10 1.423(9)
O4 C11 1.430(9)
O3 C9 1.423(7)
O3 C8 1.436(9)
O6 C16 1.443(9)
O6 C17 1.446(8)
N1 C1 1.484(9)
N1 C13 1.489(9)
N1 C7 1.493(8)
N2 C18 1.452(9)
N2 C6 1.476(9)
N2 C12 1.496(9)
C4 C3 1.494(11)
C4 H4A 0.9700
C4 H4B 0.9700
C3 H3A 0.9700
C3 H3B 0.9700
C2 C1 1.525(11)
C2 H2A 0.9700
C2 H2B 0.9700
C1 H1A 0.9700
C1 H1B 0.9700
C13 C14 1.509(10)
C13 H13A 0.9700
C13 H13B 0.9700
C14 H14A 0.9700
C14 H14B 0.9700
C15 C16 1.511(11)
C15 H15A 0.9700
C15 H15B 0.9700
C5 C6 1.496(11)
C5 H5A 0.9700
C5 H5B 0.9700
C6 H6A 0.9700
C6 H6B 0.9700
C12 C11 1.514(10)
C12 H12A 0.9700
C12 H12B 0.9700
C11 H11A 0.9700
C11 H11B 0.9700
C10 C9 1.524(12)
C10 H10A 0.9700
C10 H10B 0.9700
C9 H9A 0.9700
C9 H9B 0.9700
C8 C7 1.523(9)
C8 H8A 0.9700
C8 H8B 0.9700
C7 H7A 0.9700
C7 H7B 0.9700
C16 H16A 0.9700
C16 H16B 0.9700
C17 C18 1.526(11)
C17 H17A 0.9700
C17 H17C 0.9700
C18 H18C 0.9700
C18 H18A 0.9700

loop_
_geom_torsion_atom_site_label_1
_geom_torsion_atom_site_label_2
_geom_torsion_atom_site_label_3
_geom_torsion_atom_site_label_4
_geom_torsion
C5 O2 C4 C3 -167.1(6)
C2 O1 C3 C4 -168.9(6)
O2 C4 C3 O1 -50.1(8)
C3 O1 C2 C1 -175.6(6)
C13 N1 C1 C2 178.2(6)
C7 N1 C1 C2 -60.8(7)
O1 C2 C1 N1 -50.5(8)
C1 N1 C13 C14 -163.8(6)
C7 N1 C13 C14 73.8(7)
C15 O5 C14 C13 172.0(6)
N1 C13 C14 O5 68.8(7)
C14 O5 C15 C16 -165.7(6)
C4 O2 C5 C6 -165.8(6)
C18 N2 C6 C5 -162.5(6)
C12 N2 C6 C5 75.8(8)
O2 C5 C6 N2 67.8(8)
C18 N2 C12 C11 94.0(8)
C6 N2 C12 C11 -146.4(6)
C10 O4 C11 C12 -179.4(5)
N2 C12 C11 O4 60.3(8)
C11 O4 C10 C9 178.3(5)
C8 O3 C9 C10 163.1(6)
O4 C10 C9 O3 -71.5(7)
C9 O3 C8 C7 162.7(6)
C1 N1 C7 C8 109.5(7)
C13 N1 C7 C8 -129.7(6)
O3 C8 C7 N1 55.0(8)
C17 O6 C16 C15 -166.0(6)
O5 C15 C16 O6 -55.4(7)
C16 O6 C17 C18 -155.5(6)
C6 N2 C18 C17 177.9(6)
C12 N2 C18 C17 -61.6(8)
O6 C17 C18 N2 -48.0(8)
